data_2215035
loop_
_publ_author_name
'Wei-Dong Wang'
'Qing-Yun Ren'
'Jia-Jia Wei'
'Hong-Wu He'

_publ_section_title
;
 2-Chloro-5-{[5-(4-pyridyl)-1,3,4-oxadiazol-2-yl]sulfanylmethyl}pyridine
;
_journal_coeditor_code BX2092
_journal_issue 9
_journal_name_full 'Acta Crystallographica Section E'
_journal_page_first o3721
_journal_page_last o3721
_journal_paper_doi 10.1107/S1600536807036148
_journal_volume 63
_journal_year 2007
_chemical_formula_iupac 'C13 H9 Cl N4 O S'
_chemical_formula_moiety 'C13 H9 Cl N4 O S'
_chemical_formula_sum 'C13 H9 Cl N4 O S'
_chemical_formula_weight 304.75
_chemical_name_systematic
;
2-Chloro-5-{[5-(4-pyridyl)-1,3,4-oxadiazol-2-yl]sulfanylmethyl}pyridine
;
_space_group_IT_number 2
_symmetry_cell_setting triclinic
_symmetry_space_group_name_Hall '-P 1'
_symmetry_space_group_name_H-M 'P -1'
_atom_sites_solution_hydrogens geom
_atom_sites_solution_primary direct
_atom_sites_solution_secondary difmap
_audit_creation_method SHELXL97
_cell_angle_alpha 85.5200(10)
_cell_angle_beta 77.7930(10)
_cell_angle_gamma 68.6370(10)
_cell_formula_units_Z 2
_cell_length_a 6.2729(5)
_cell_length_b 8.1448(6)
_cell_length_c 14.0994(11)
_cell_measurement_reflns_used 2330
_cell_measurement_temperature 297(2)
_cell_measurement_theta_max 28.16
_cell_measurement_theta_min 2.69
_cell_volume 655.70(9)
_computing_cell_refinement 'SAINT (Bruker, 2000)'
_computing_data_collection 'SMART (Bruker, 2000)'
_computing_data_reduction SAINT
_computing_molecular_graphics 'PLATON (Spek, 2003)'
_computing_publication_material 'SHELXTL (Bruker, 1997)'
_computing_structure_refinement 'SHELXL97 (Sheldrick, 1997)'
_computing_structure_solution 'SHELXS97 (Sheldrick, 1997)'
_diffrn_ambient_temperature 297(2)
_diffrn_measured_fraction_theta_full 0.985
_diffrn_measured_fraction_theta_max 0.985
_diffrn_measurement_device_type 'Bruker SMART CCD area-detector'
_diffrn_measurement_method '\f and \w'
_diffrn_radiation_monochromator graphite
_diffrn_radiation_source 'fine-focus sealed tube'
_diffrn_radiation_type MoK\a
_diffrn_radiation_wavelength 0.71073
_diffrn_reflns_av_R_equivalents 0.0467
_diffrn_reflns_av_sigmaI/netI 0.0468
_diffrn_reflns_limit_h_max 7
_diffrn_reflns_limit_h_min -7
_diffrn_reflns_limit_k_max 10
_diffrn_reflns_limit_k_min -6
_diffrn_reflns_limit_l_max 17
_diffrn_reflns_limit_l_min -16
_diffrn_reflns_number 4655
_diffrn_reflns_theta_full 26.00
_diffrn_reflns_theta_max 26.00
_diffrn_reflns_theta_min 1.48
_exptl_absorpt_coefficient_mu 0.450
_exptl_absorpt_correction_T_max 0.9153
_exptl_absorpt_correction_T_min 0.8768
_exptl_absorpt_correction_type multi-scan
_exptl_absorpt_process_details '(SADABS; Bruker, 2000)'
_exptl_crystal_colour colourless
_exptl_crystal_density_diffrn 1.544
_exptl_crystal_density_method 'not measured'
_exptl_crystal_description block
_exptl_crystal_F_000 312
_exptl_crystal_size_max 0.30
_exptl_crystal_size_mid 0.20
_exptl_crystal_size_min 0.20
_refine_diff_density_max 0.268
_refine_diff_density_min -0.250
_refine_ls_extinction_coef 0.069(8)
_refine_ls_extinction_expression Fc^*^=kFc[1+0.001xFc^2^\l^3^/sin(2\q)]^-1/4^
_refine_ls_extinction_method 'SHELXL97 (Sheldrick, 1997)'
_refine_ls_goodness_of_fit_ref 1.126
_refine_ls_hydrogen_treatment constr
_refine_ls_matrix_type full
_refine_ls_number_parameters 182
_refine_ls_number_reflns 2544
_refine_ls_number_restraints 0
_refine_ls_restrained_S_all 1.126
_refine_ls_R_factor_all 0.0512
_refine_ls_R_factor_gt 0.0419
_refine_ls_shift/su_max 0.000
_refine_ls_shift/su_mean 0.000
_refine_ls_structure_factor_coef Fsqd
_refine_ls_weighting_details 'calc w = 1/[\s^2^(Fo^2^)+(0.0696P)^2^+0.0355P] where P=(Fo^2^+2Fc^2^)/3'
_refine_ls_weighting_scheme calc
_refine_ls_wR_factor_gt 0.1130
_refine_ls_wR_factor_ref 0.1305
_reflns_number_gt 2108
_reflns_number_total 2544
_reflns_threshold_expression I>2\s(I)
_cod_data_source_file bx2092.cif
_cod_data_source_block I
_cod_original_sg_symbol_Hall '-p 1'
_cod_database_code 2215035
_cod_database_fobs_code 2215035

loop_
_symmetry_equiv_pos_as_xyz
'x, y, z'
'-x, -y, -z'

loop_
_atom_site_type_symbol
_atom_site_label
_atom_site_fract_x
_atom_site_fract_y
_atom_site_fract_z
_atom_site_U_iso_or_equiv
_atom_site_adp_type
_atom_site_calc_flag
_atom_site_refinement_flags
_atom_site_occupancy
C C1 0.6614(4) 0.2322(3) 0.49086(15) 0.0395(5) Uani d . 1
C C2 0.8922(4) 0.2144(3) 0.47658(17) 0.0436(5) Uani d . 1
H H2 1.0002 0.1538 0.4234 0.052 Uiso calc R 1
C C3 0.9574(4) 0.2900(3) 0.54425(17) 0.0435(5) Uani d . 1
H H3 1.1120 0.2809 0.5376 0.052 Uiso calc R 1
C C4 0.7901(4) 0.3801(3) 0.62265(15) 0.0381(5) Uani d . 1
C C5 0.5648(4) 0.3872(3) 0.62834(15) 0.0413(5) Uani d . 1
H H5 0.4522 0.4472 0.6806 0.050 Uiso calc R 1
C C6 0.8574(4) 0.4667(3) 0.69576(17) 0.0462(6) Uani d . 1
H H6A 0.7238 0.5685 0.7225 0.055 Uiso calc R 1
H H6B 0.9804 0.5086 0.6630 0.055 Uiso calc R 1
C C7 0.6924(4) 0.3411(3) 0.86759(16) 0.0403(5) Uani d . 1
C C8 0.4622(4) 0.2839(3) 0.98761(15) 0.0396(5) Uani d . 1
C C9 0.3821(4) 0.1990(3) 1.07587(15) 0.0390(5) Uani d . 1
C C10 0.5377(4) 0.0739(3) 1.12639(17) 0.0432(5) Uani d . 1
H H10 0.6981 0.0388 1.1039 0.052 Uiso calc R 1
C C11 0.4464(4) 0.0041(3) 1.21055(17) 0.0498(6) Uani d . 1
H H11 0.5506 -0.0794 1.2438 0.060 Uiso calc R 1
C C12 0.0730(5) 0.1666(4) 1.19713(19) 0.0543(7) Uani d . 1
H H12 -0.0866 0.1978 1.2208 0.065 Uiso calc R 1
C C13 0.1458(4) 0.2445(3) 1.11242(18) 0.0484(6) Uani d . 1
H H13 0.0374 0.3265 1.0803 0.058 Uiso calc R 1
Cl Cl1 0.57259(11) 0.14110(9) 0.40489(4) 0.0542(2) Uani d . 1
N N1 0.4965(3) 0.3144(3) 0.56436(13) 0.0423(5) Uani d . 1
N N2 0.4872(3) 0.4496(3) 0.86157(13) 0.0464(5) Uani d . 1
N N3 0.3340(3) 0.4109(3) 0.94122(14) 0.0448(5) Uani d . 1
N N4 0.2198(4) 0.0483(3) 1.24723(15) 0.0528(5) Uani d . 1
O O1 0.6933(3) 0.23080(19) 0.94565(10) 0.0410(4) Uani d . 1
S S1 0.95815(10) 0.32163(9) 0.79527(4) 0.0493(2) Uani d . 1

loop_
_atom_site_aniso_label
_atom_site_aniso_U_11
_atom_site_aniso_U_22
_atom_site_aniso_U_33
_atom_site_aniso_U_12
_atom_site_aniso_U_13
_atom_site_aniso_U_23
C1 0.0466(13) 0.0414(12) 0.0346(11) -0.0197(10) -0.0112(9) 0.0048(9)
C2 0.0417(12) 0.0459(13) 0.0398(12) -0.0155(10) -0.0014(9) 0.0006(10)
C3 0.0320(11) 0.0519(14) 0.0465(13) -0.0169(10) -0.0052(9) 0.0042(10)
C4 0.0408(12) 0.0415(12) 0.0377(11) -0.0209(10) -0.0115(9) 0.0084(9)
C5 0.0371(12) 0.0518(14) 0.0350(11) -0.0178(10) -0.0037(9) -0.0008(10)
C6 0.0481(14) 0.0538(15) 0.0465(13) -0.0282(12) -0.0147(10) 0.0070(11)
C7 0.0468(13) 0.0399(12) 0.0362(11) -0.0138(10) -0.0145(9) -0.0022(9)
C8 0.0436(12) 0.0373(12) 0.0374(12) -0.0111(10) -0.0108(9) -0.0068(9)
C9 0.0432(12) 0.0385(12) 0.0364(11) -0.0131(9) -0.0104(9) -0.0068(9)
C10 0.0390(12) 0.0475(13) 0.0416(12) -0.0116(10) -0.0096(9) -0.0047(10)
C11 0.0596(15) 0.0462(14) 0.0418(13) -0.0143(12) -0.0149(11) 0.0011(10)
C12 0.0505(15) 0.0587(16) 0.0504(15) -0.0190(12) -0.0013(11) -0.0070(12)
C13 0.0478(14) 0.0460(14) 0.0498(14) -0.0114(11) -0.0144(11) -0.0034(11)
Cl1 0.0654(4) 0.0628(4) 0.0448(4) -0.0320(3) -0.0145(3) -0.0048(3)
N1 0.0397(10) 0.0537(12) 0.0382(10) -0.0224(9) -0.0078(8) 0.0007(9)
N2 0.0459(11) 0.0469(11) 0.0412(11) -0.0091(9) -0.0120(9) 0.0015(9)
N3 0.0388(10) 0.0503(12) 0.0392(10) -0.0081(9) -0.0082(8) -0.0013(9)
N4 0.0583(13) 0.0546(13) 0.0471(12) -0.0232(11) -0.0069(10) -0.0040(10)
O1 0.0416(9) 0.0421(9) 0.0377(8) -0.0112(7) -0.0114(6) 0.0007(7)
S1 0.0399(4) 0.0629(4) 0.0474(4) -0.0184(3) -0.0153(3) 0.0045(3)

loop_
_atom_type_symbol
_atom_type_description
_atom_type_scat_dispersion_real
_atom_type_scat_dispersion_imag
_atom_type_scat_source
C C 0.0033 0.0016 'International Tables Vol C Tables 4.2.6.8 and 6.1.1.4'
H H 0.0000 0.0000 'International Tables Vol C Tables 4.2.6.8 and 6.1.1.4'
N N 0.0061 0.0033 'International Tables Vol C Tables 4.2.6.8 and 6.1.1.4'
O O 0.0106 0.0060 'International Tables Vol C Tables 4.2.6.8 and 6.1.1.4'
S S 0.1246 0.1234 'International Tables Vol C Tables 4.2.6.8 and 6.1.1.4'
Cl Cl 0.1484 0.1585 'International Tables Vol C Tables 4.2.6.8 and 6.1.1.4'

loop_
_geom_angle_atom_site_label_1
_geom_angle_atom_site_label_2
_geom_angle_atom_site_label_3
_geom_angle
N1 C1 C2 125.6(2)
N1 C1 Cl1 116.04(17)
C2 C1 Cl1 118.31(18)
C1 C2 C3 117.3(2)
C1 C2 H2 121.3
C3 C2 H2 121.3
C2 C3 C4 119.5(2)
C2 C3 H3 120.3
C4 C3 H3 120.3
C5 C4 C3 117.2(2)
C5 C4 C6 122.8(2)
C3 C4 C6 120.1(2)
N1 C5 C4 124.8(2)
N1 C5 H5 117.6
C4 C5 H5 117.6
C4 C6 S1 113.78(16)
C4 C6 H6A 108.8
S1 C6 H6A 108.8
C4 C6 H6B 108.8
S1 C6 H6B 108.8
H6A C6 H6B 107.7
N2 C7 O1 113.2(2)
N2 C7 S1 129.65(19)
O1 C7 S1 117.16(15)
N3 C8 O1 112.8(2)
N3 C8 C9 126.5(2)
O1 C8 C9 120.72(17)
C13 C9 C10 118.2(2)
C13 C9 C8 119.7(2)
C10 C9 C8 122.1(2)
C11 C10 C9 118.1(2)
C11 C10 H10 120.9
C9 C10 H10 120.9
N4 C11 C10 124.3(2)
N4 C11 H11 117.8
C10 C11 H11 117.8
N4 C12 C13 123.5(2)
N4 C12 H12 118.2
C13 C12 H12 118.2
C12 C13 C9 119.0(2)
C12 C13 H13 120.5
C9 C13 H13 120.5
C1 N1 C5 115.59(19)
C7 N2 N3 105.74(18)
C8 N3 N2 106.27(17)
C11 N4 C12 116.8(2)
C8 O1 C7 102.04(16)
C7 S1 C6 99.33(11)

loop_
_geom_bond_atom_site_label_1
_geom_bond_atom_site_label_2
_geom_bond_distance
C1 N1 1.320(3)
C1 C2 1.374(3)
C1 Cl1 1.748(2)
C2 C3 1.377(3)
C2 H2 0.9300
C3 C4 1.392(3)
C3 H3 0.9300
C4 C5 1.378(3)
C4 C6 1.501(3)
C5 N1 1.335(3)
C5 H5 0.9300
C6 S1 1.826(2)
C6 H6A 0.9700
C6 H6B 0.9700
C7 N2 1.285(3)
C7 O1 1.365(3)
C7 S1 1.720(2)
C8 N3 1.286(3)
C8 O1 1.364(3)
C8 C9 1.461(3)
C9 C13 1.381(3)
C9 C10 1.398(3)
C10 C11 1.380(3)
C10 H10 0.9300
C11 N4 1.328(3)
C11 H11 0.9300
C12 N4 1.341(3)
C12 C13 1.378(4)
C12 H12 0.9300
C13 H13 0.9300
N2 N3 1.412(3)

loop_
_geom_hbond_atom_site_label_D
_geom_hbond_atom_site_label_H
_geom_hbond_atom_site_label_A
_geom_hbond_site_symmetry_A
_geom_hbond_distance_DH
_geom_hbond_distance_HA
_geom_hbond_distance_DA
_geom_hbond_angle_DHA
_geom_hbond_publ_flag
C2 H2 N4 1_654 0.93 2.61 3.515(3) 163.8 yes
C13 H13 N3 2_567 0.93 2.58 3.462(3) 158.2 yes
C5 H5 N2 . 0.93 2.61 3.273(3) 128.8 yes
C6 H6A N2 . 0.97 2.55 2.961(3) 105.5 yes

loop_
_geom_torsion_atom_site_label_1
_geom_torsion_atom_site_label_2
_geom_torsion_atom_site_label_3
_geom_torsion_atom_site_label_4
_geom_torsion
N1 C1 C2 C3 -0.6(3)
Cl1 C1 C2 C3 178.82(16)
C1 C2 C3 C4 -0.2(3)
C2 C3 C4 C5 0.5(3)
C2 C3 C4 C6 -178.6(2)
C3 C4 C5 N1 -0.1(3)
C6 C4 C5 N1 179.0(2)
C5 C4 C6 S1 92.6(2)
C3 C4 C6 S1 -88.4(2)
N3 C8 C9 C13 5.5(4)
O1 C8 C9 C13 -174.5(2)
N3 C8 C9 C10 -173.4(2)
O1 C8 C9 C10 6.6(3)
C13 C9 C10 C11 -0.7(3)
C8 C9 C10 C11 178.3(2)
C9 C10 C11 N4 -0.2(4)
N4 C12 C13 C9 0.4(4)
C10 C9 C13 C12 0.6(4)
C8 C9 C13 C12 -178.3(2)
C2 C1 N1 C5 1.0(3)
Cl1 C1 N1 C5 -178.40(16)
C4 C5 N1 C1 -0.7(3)
O1 C7 N2 N3 -0.4(3)
S1 C7 N2 N3 -178.04(18)
O1 C8 N3 N2 -0.4(2)
C9 C8 N3 N2 179.6(2)
C7 N2 N3 C8 0.5(2)
C10 C11 N4 C12 1.1(4)
C13 C12 N4 C11 -1.2(4)
N3 C8 O1 C7 0.2(2)
C9 C8 O1 C7 -179.87(19)
N2 C7 O1 C8 0.2(2)
S1 C7 O1 C8 178.12(15)
N2 C7 S1 C6 -11.0(2)
O1 C7 S1 C6 171.46(17)
C4 C6 S1 C7 -82.18(19)

loop_
_cod_related_entry_id
_cod_related_entry_database
_cod_related_entry_code
1 ChemSpider 21123637
